data_7103167
loop_
_publ_author_name
'Tian, Guo-Qiang'
'Yuan, Zhi-Liang'
'Zhu, Zhi-Bin'
'Shi, Min'

_publ_section_title
;
 Palladium(II)-catalyzed ring enlargement of
 2-(arylmethylene)cyclopropylcarbinols: strong effect of substituent
 electronic nature on the reaction pathway.
;
_journal_issue 23
_journal_name_full 'Chemical communications (Cambridge, England)'
_journal_page_first 2668
_journal_page_last 2670
_journal_paper_doi 10.1039/b804932g
_journal_year 2008
_chemical_formula_sum 'C12 H14 O2'
_chemical_formula_weight 190.23
_chemical_name_systematic
;
?
;
_space_group_IT_number 14
_symmetry_cell_setting monoclinic
_symmetry_space_group_name_Hall '-P 2ybc'
_symmetry_space_group_name_H-M 'P 1 21/c 1'
_atom_sites_solution_hydrogens geom
_atom_sites_solution_primary direct
_atom_sites_solution_secondary difmap
_audit_creation_method SHELXL-97
_cell_angle_alpha 90.00
_cell_angle_beta 92.926(11)
_cell_angle_gamma 90.00
_cell_formula_units_Z 8
_cell_length_a 46.33(2)
_cell_length_b 5.461(3)
_cell_length_c 8.220(4)
_cell_measurement_reflns_used 1775
_cell_measurement_temperature 293(2)
_cell_measurement_theta_max 45.960
_cell_measurement_theta_min 4.402
_cell_volume 2077.2(18)
_computing_cell_refinement 'Bruker SMART'
_computing_data_collection 'Bruker SMART'
_computing_data_reduction 'Bruker SHELXTL'
_computing_molecular_graphics 'Bruker SHELXTL'
_computing_publication_material 'Bruker SHELXTL'
_computing_structure_refinement 'SHELXL-97 (Sheldrick, 1997)'
_computing_structure_solution 'SHELXS-97 (Sheldrick, 1990)'
_diffrn_ambient_temperature 293(2)
_diffrn_measured_fraction_theta_full 0.991
_diffrn_measured_fraction_theta_max 0.991
_diffrn_measurement_device_type 'CCD area detector'
_diffrn_measurement_method 'phi and omega scans'
_diffrn_radiation_monochromator graphite
_diffrn_radiation_source 'fine-focus sealed tube'
_diffrn_radiation_type MoK\a
_diffrn_radiation_wavelength 0.71073
_diffrn_reflns_av_R_equivalents 0.1159
_diffrn_reflns_av_sigmaI/netI 0.0934
_diffrn_reflns_limit_h_max 50
_diffrn_reflns_limit_h_min -57
_diffrn_reflns_limit_k_max 6
_diffrn_reflns_limit_k_min -6
_diffrn_reflns_limit_l_max 9
_diffrn_reflns_limit_l_min -10
_diffrn_reflns_number 10802
_diffrn_reflns_theta_full 26.00
_diffrn_reflns_theta_max 26.00
_diffrn_reflns_theta_min 1.32
_exptl_absorpt_coefficient_mu 0.082
_exptl_absorpt_correction_T_max 1.00000
_exptl_absorpt_correction_T_min 0.75341
_exptl_absorpt_correction_type empirical
_exptl_absorpt_process_details sadabs
_exptl_crystal_colour colorless
_exptl_crystal_density_diffrn 1.217
_exptl_crystal_density_method 'not measured'
_exptl_crystal_description prismatic
_exptl_crystal_F_000 816
_exptl_crystal_size_max 0.435
_exptl_crystal_size_mid 0.415
_exptl_crystal_size_min 0.211
_refine_diff_density_max 0.220
_refine_diff_density_min -0.178
_refine_diff_density_rms 0.049
_refine_ls_extinction_method none
_refine_ls_goodness_of_fit_ref 0.916
_refine_ls_hydrogen_treatment constr
_refine_ls_matrix_type full
_refine_ls_number_parameters 257
_refine_ls_number_reflns 4047
_refine_ls_number_restraints 2
_refine_ls_restrained_S_all 0.915
_refine_ls_R_factor_all 0.1205
_refine_ls_R_factor_gt 0.0684
_refine_ls_shift/su_max 0.000
_refine_ls_shift/su_mean 0.000
_refine_ls_structure_factor_coef Fsqd
_refine_ls_weighting_details 'calc w=1/[\s^2^(Fo^2^)+(0.0960P)^2^+0.0000P] where P=(Fo^2^+2Fc^2^)/3'
_refine_ls_weighting_scheme calc
_refine_ls_wR_factor_gt 0.1771
_refine_ls_wR_factor_ref 0.2016
_reflns_number_gt 2035
_reflns_number_total 4047
_reflns_threshold_expression >2sigma(I)
_cod_data_source_file b804932g.txt
_cod_data_source_block cd27511
_cod_depositor_comments
;
The following automatic conversions were performed:
'_symmetry_cell_setting' value 'Monoclinic' changed to 'monoclinic'
according to '/home/saulius/struct/CIF-dictionaries/cif_core.dic'
dictionary named 'cif_core.dic' version 2.4.1 from 2010-06-29.

Automatic conversion script
Id: cif_fix_enum 1527 2010-12-29 10:47:43Z saulius 
;
_cod_original_sg_symbol_H-M P2(1)/c
_cod_database_code 7103167

loop_
_symmetry_equiv_pos_as_xyz
'x, y, z'
'-x, y+1/2, -z+1/2'
'-x, -y, -z'
'x, -y-1/2, z-1/2'

loop_
_atom_site_label
_atom_site_type_symbol
_atom_site_fract_x
_atom_site_fract_y
_atom_site_fract_z
_atom_site_U_iso_or_equiv
_atom_site_adp_type
_atom_site_occupancy
_atom_site_symmetry_multiplicity
_atom_site_calc_flag
_atom_site_refinement_flags
_atom_site_disorder_assembly
_atom_site_disorder_group
O1 O 0.46605(4) 0.4611(4) 0.0944(2) 0.0755(6) Uani 1 1 d . . .
O2 O 0.26476(5) 0.2642(5) 0.2647(3) 0.0954(8) Uani 1 1 d D . .
H2 H 0.2549 0.3447 0.3253 0.143 Uiso 1 1 calc RD . .
O3 O 0.03375(4) 0.4944(4) 0.5846(3) 0.0768(6) Uani 1 1 d . . .
O4 O 0.23977(5) 0.4961(5) 0.5149(2) 0.0908(8) Uani 1 1 d D . .
H4 H 0.2398 0.3713 0.4595 0.136 Uiso 1 1 calc RD . .
C1 C 0.32736(7) 0.6822(6) 0.1881(4) 0.0819(10) Uani 1 1 d . . .
H1 H 0.3265 0.8230 0.1244 0.098 Uiso 1 1 calc R . .
C2 C 0.30519(6) 0.5363(6) 0.2787(4) 0.0729(9) Uani 1 1 d . . .
H2A H 0.2978 0.6266 0.3708 0.088 Uiso 1 1 calc R . .
C3 C 0.33077(6) 0.3724(5) 0.3285(3) 0.0650(8) Uani 1 1 d . . .
H3A H 0.3355 0.3725 0.4448 0.078 Uiso 1 1 calc R . .
H3B H 0.3289 0.2064 0.2875 0.078 Uiso 1 1 calc R . .
C4 C 0.34944(6) 0.5208(5) 0.2384(3) 0.0569(7) Uani 1 1 d . . .
C5 C 0.37997(6) 0.5047(5) 0.2062(3) 0.0536(7) Uani 1 1 d . . .
C6 C 0.39280(6) 0.6732(5) 0.1076(3) 0.0617(7) Uani 1 1 d . . .
H6 H 0.3818 0.8014 0.0632 0.074 Uiso 1 1 calc R . .
C7 C 0.42135(7) 0.6558(5) 0.0737(3) 0.0631(8) Uani 1 1 d . . .
H7 H 0.4295 0.7717 0.0071 0.076 Uiso 1 1 calc R . .
C8 C 0.43795(6) 0.4667(5) 0.1382(3) 0.0549(7) Uani 1 1 d . . .
C9 C 0.42592(6) 0.2974(5) 0.2382(3) 0.0604(7) Uani 1 1 d . . .
H9 H 0.4371 0.1704 0.2832 0.072 Uiso 1 1 calc R . .
C10 C 0.39719(6) 0.3182(5) 0.2709(3) 0.0592(7) Uani 1 1 d . . .
H10 H 0.3891 0.2032 0.3385 0.071 Uiso 1 1 calc R . .
C11 C 0.28152(7) 0.4247(7) 0.1714(4) 0.0831(10) Uani 1 1 d . . .
H11A H 0.2693 0.5528 0.1240 0.100 Uiso 1 1 calc R . .
H11B H 0.2898 0.3346 0.0835 0.100 Uiso 1 1 calc R . .
C12 C 0.48302(7) 0.2583(7) 0.1459(4) 0.0855(10) Uani 1 1 d . . .
H12A H 0.4839 0.2494 0.2627 0.128 Uiso 1 1 calc R . .
H12B H 0.5022 0.2766 0.1086 0.128 Uiso 1 1 calc R . .
H12C H 0.4745 0.1109 0.1014 0.128 Uiso 1 1 calc R . .
C13 C 0.16569(6) 0.6597(6) 0.3285(4) 0.0680(8) Uani 1 1 d . . .
H13 H 0.1611 0.7936 0.2623 0.082 Uiso 1 1 calc R . .
C14 C 0.19321(6) 0.5183(5) 0.3694(3) 0.0624(8) Uani 1 1 d . . .
H14 H 0.1997 0.4281 0.2748 0.075 Uiso 1 1 calc R . .
C15 C 0.17461(6) 0.3598(5) 0.4744(4) 0.0691(8) Uani 1 1 d . . .
H15A H 0.1727 0.1918 0.4370 0.083 Uiso 1 1 calc R . .
H15B H 0.1802 0.3661 0.5896 0.083 Uiso 1 1 calc R . .
C16 C 0.14997(6) 0.5115(5) 0.4286(3) 0.0539(7) Uani 1 1 d . . .
C17 C 0.12012(6) 0.5039(4) 0.4714(3) 0.0507(7) Uani 1 1 d . . .
C18 C 0.10997(6) 0.3228(5) 0.5711(3) 0.0592(7) Uani 1 1 d . . .
H18 H 0.1228 0.2042 0.6119 0.071 Uiso 1 1 calc R . .
C19 C 0.08164(6) 0.3115(5) 0.6123(3) 0.0599(7) Uani 1 1 d . . .
H19 H 0.0755 0.1868 0.6793 0.072 Uiso 1 1 calc R . .
C20 C 0.06242(6) 0.4867(5) 0.5533(3) 0.0553(7) Uani 1 1 d . . .
C21 C 0.07204(6) 0.6710(5) 0.4536(3) 0.0628(8) Uani 1 1 d . . .
H21 H 0.0592 0.7895 0.4130 0.075 Uiso 1 1 calc R . .
C22 C 0.10008(6) 0.6791(5) 0.4152(3) 0.0584(7) Uani 1 1 d . . .
H22 H 0.1062 0.8055 0.3494 0.070 Uiso 1 1 calc R . .
C23 C 0.21750(6) 0.6525(6) 0.4554(4) 0.0750(9) Uani 1 1 d . . .
H23A H 0.2254 0.7697 0.3810 0.090 Uiso 1 1 calc R . .
H23B H 0.2101 0.7432 0.5457 0.090 Uiso 1 1 calc R . .
C24 C 0.02251(7) 0.2958(6) 0.6705(4) 0.0844(10) Uani 1 1 d . . .
H24A H 0.0267 0.1458 0.6157 0.127 Uiso 1 1 calc R . .
H24B H 0.0020 0.3142 0.6754 0.127 Uiso 1 1 calc R . .
H24C H 0.0312 0.2922 0.7790 0.127 Uiso 1 1 calc R . .

loop_
_atom_site_aniso_label
_atom_site_aniso_U_11
_atom_site_aniso_U_22
_atom_site_aniso_U_33
_atom_site_aniso_U_23
_atom_site_aniso_U_13
_atom_site_aniso_U_12
O1 0.0577(14) 0.0872(15) 0.0818(15) 0.0074(12) 0.0067(11) -0.0066(11)
O2 0.0704(15) 0.146(2) 0.0720(15) -0.0251(15) 0.0205(12) -0.0125(14)
O3 0.0574(15) 0.0814(15) 0.0913(16) 0.0130(12) 0.0001(11) 0.0032(10)
O4 0.0619(15) 0.144(2) 0.0649(14) -0.0065(13) -0.0125(10) 0.0295(13)
C1 0.071(2) 0.074(2) 0.100(3) 0.0148(19) -0.0025(19) 0.0105(17)
C2 0.053(2) 0.096(2) 0.070(2) -0.0184(17) -0.0006(15) 0.0134(16)
C3 0.063(2) 0.076(2) 0.0560(17) -0.0073(15) 0.0003(14) 0.0046(15)
C4 0.0590(19) 0.0612(17) 0.0501(16) -0.0098(13) -0.0019(13) 0.0021(14)
C5 0.0617(19) 0.0535(16) 0.0451(15) -0.0055(12) -0.0027(12) -0.0030(13)
C6 0.070(2) 0.0536(17) 0.0608(18) 0.0058(14) -0.0055(14) 0.0015(14)
C7 0.071(2) 0.0561(18) 0.0617(18) 0.0073(14) 0.0017(15) -0.0122(15)
C8 0.0532(18) 0.0583(17) 0.0529(16) -0.0038(13) -0.0007(13) -0.0095(13)
C9 0.0587(19) 0.0575(17) 0.0649(18) 0.0079(14) 0.0027(14) 0.0053(13)
C10 0.067(2) 0.0535(16) 0.0580(17) 0.0078(13) 0.0095(14) -0.0016(14)
C11 0.059(2) 0.124(3) 0.066(2) -0.008(2) 0.0012(16) 0.0013(19)
C12 0.059(2) 0.099(2) 0.099(3) 0.005(2) 0.0063(17) 0.0071(17)
C13 0.062(2) 0.076(2) 0.0647(18) 0.0145(16) -0.0103(14) -0.0073(15)
C14 0.0564(19) 0.078(2) 0.0516(16) -0.0058(15) -0.0041(13) 0.0014(14)
C15 0.073(2) 0.0633(19) 0.070(2) -0.0044(15) -0.0008(16) 0.0051(15)
C16 0.0578(19) 0.0539(16) 0.0486(16) -0.0030(13) -0.0118(13) -0.0001(13)
C17 0.0561(18) 0.0490(15) 0.0456(15) -0.0019(12) -0.0116(12) -0.0027(12)
C18 0.0598(19) 0.0543(17) 0.0621(18) 0.0060(14) -0.0127(14) 0.0089(13)
C19 0.063(2) 0.0582(17) 0.0575(17) 0.0096(13) -0.0071(14) -0.0026(14)
C20 0.0510(19) 0.0551(17) 0.0582(17) -0.0049(13) -0.0109(13) 0.0004(13)
C21 0.0597(19) 0.0545(17) 0.0727(19) 0.0047(15) -0.0123(15) 0.0077(13)
C22 0.064(2) 0.0513(16) 0.0583(17) 0.0086(13) -0.0102(14) 0.0000(13)
C23 0.057(2) 0.104(3) 0.0625(19) -0.0075(18) -0.0091(15) 0.0055(17)
C24 0.064(2) 0.103(3) 0.087(2) 0.013(2) 0.0101(17) -0.0042(18)

loop_
_atom_type_symbol
_atom_type_description
_atom_type_scat_dispersion_real
_atom_type_scat_dispersion_imag
_atom_type_scat_source
C C 0.0033 0.0016 'International Tables Vol C Tables 4.2.6.8 and 6.1.1.4'
H H 0.0000 0.0000 'International Tables Vol C Tables 4.2.6.8 and 6.1.1.4'
O O 0.0106 0.0060 'International Tables Vol C Tables 4.2.6.8 and 6.1.1.4'

loop_
_geom_angle_atom_site_label_1
_geom_angle_atom_site_label_2
_geom_angle_atom_site_label_3
_geom_angle
_geom_angle_site_symmetry_1
_geom_angle_site_symmetry_3
_geom_angle_publ_flag
C8 O1 C12 117.5(2) . . ?
C11 O2 H2 109.5 . . ?
C20 O3 C24 117.3(2) . . ?
C23 O4 H4 109.5 . . ?
C4 C1 C2 91.5(3) . . ?
C4 C1 H1 134.2 . . ?
C2 C1 H1 134.2 . . ?
C11 C2 C1 114.6(3) . . ?
C11 C2 C3 117.0(3) . . ?
C1 C2 C3 84.5(2) . . ?
C11 C2 H2A 112.6 . . ?
C1 C2 H2A 112.6 . . ?
C3 C2 H2A 112.6 . . ?
C4 C3 C2 90.6(2) . . ?
C4 C3 H3A 113.5 . . ?
C2 C3 H3A 113.5 . . ?
C4 C3 H3B 113.5 . . ?
C2 C3 H3B 113.5 . . ?
H3A C3 H3B 110.8 . . ?
C1 C4 C3 93.3(3) . . ?
C1 C4 C5 133.5(3) . . ?
C3 C4 C5 133.2(2) . . ?
C6 C5 C10 117.3(3) . . ?
C6 C5 C4 121.2(2) . . ?
C10 C5 C4 121.4(2) . . ?
C7 C6 C5 121.5(3) . . ?
C7 C6 H6 119.2 . . ?
C5 C6 H6 119.2 . . ?
C6 C7 C8 120.0(3) . . ?
C6 C7 H7 120.0 . . ?
C8 C7 H7 120.0 . . ?
O1 C8 C9 124.2(3) . . ?
O1 C8 C7 115.8(2) . . ?
C9 C8 C7 120.0(3) . . ?
C8 C9 C10 119.2(3) . . ?
C8 C9 H9 120.4 . . ?
C10 C9 H9 120.4 . . ?
C9 C10 C5 122.0(3) . . ?
C9 C10 H10 119.0 . . ?
C5 C10 H10 119.0 . . ?
O2 C11 C2 109.7(3) . . ?
O2 C11 H11A 109.7 . . ?
C2 C11 H11A 109.7 . . ?
O2 C11 H11B 109.7 . . ?
C2 C11 H11B 109.7 . . ?
H11A C11 H11B 108.2 . . ?
O1 C12 H12A 109.5 . . ?
O1 C12 H12B 109.5 . . ?
H12A C12 H12B 109.5 . . ?
O1 C12 H12C 109.5 . . ?
H12A C12 H12C 109.5 . . ?
H12B C12 H12C 109.5 . . ?
C16 C13 C14 91.9(2) . . ?
C16 C13 H13 134.1 . . ?
C14 C13 H13 134.1 . . ?
C23 C14 C13 117.5(3) . . ?
C23 C14 C15 116.5(2) . . ?
C13 C14 C15 85.5(2) . . ?
C23 C14 H14 111.7 . . ?
C13 C14 H14 111.7 . . ?
C15 C14 H14 111.7 . . ?
C16 C15 C14 89.4(2) . . ?
C16 C15 H15A 113.8 . . ?
C14 C15 H15A 113.8 . . ?
C16 C15 H15B 113.8 . . ?
C14 C15 H15B 113.8 . . ?
H15A C15 H15B 111.0 . . ?
C13 C16 C15 93.3(2) . . ?
C13 C16 C17 134.4(2) . . ?
C15 C16 C17 132.3(2) . . ?
C18 C17 C22 116.5(3) . . ?
C18 C17 C16 121.6(2) . . ?
C22 C17 C16 121.9(2) . . ?
C19 C18 C17 122.5(2) . . ?
C19 C18 H18 118.8 . . ?
C17 C18 H18 118.8 . . ?
C18 C19 C20 119.4(3) . . ?
C18 C19 H19 120.3 . . ?
C20 C19 H19 120.3 . . ?
O3 C20 C19 124.9(3) . . ?
O3 C20 C21 115.7(2) . . ?
C19 C20 C21 119.4(3) . . ?
C22 C21 C20 120.2(2) . . ?
C22 C21 H21 119.9 . . ?
C20 C21 H21 119.9 . . ?
C21 C22 C17 122.1(3) . . ?
C21 C22 H22 119.0 . . ?
C17 C22 H22 119.0 . . ?
O4 C23 C14 112.9(3) . . ?
O4 C23 H23A 109.0 . . ?
C14 C23 H23A 109.0 . . ?
O4 C23 H23B 109.0 . . ?
C14 C23 H23B 109.0 . . ?
H23A C23 H23B 107.8 . . ?
O3 C24 H24A 109.5 . . ?
O3 C24 H24B 109.5 . . ?
H24A C24 H24B 109.5 . . ?
O3 C24 H24C 109.5 . . ?
H24A C24 H24C 109.5 . . ?
H24B C24 H24C 109.5 . . ?

loop_
_geom_bond_atom_site_label_1
_geom_bond_atom_site_label_2
_geom_bond_distance
_geom_bond_site_symmetry_2
_geom_bond_publ_flag
O1 C8 1.369(3) . ?
O1 C12 1.411(4) . ?
O2 C11 1.421(4) . ?
O2 H2 0.8200 . ?
O3 C20 1.367(3) . ?
O3 C24 1.408(3) . ?
O4 C23 1.408(4) . ?
O4 H4 0.8200 . ?
C1 C4 1.397(4) . ?
C1 C2 1.524(4) . ?
C1 H1 0.9300 . ?
C2 C11 1.501(4) . ?
C2 C3 1.524(4) . ?
C2 H2A 0.9800 . ?
C3 C4 1.421(4) . ?
C3 H3A 0.9700 . ?
C3 H3B 0.9700 . ?
C4 C5 1.455(4) . ?
C5 C6 1.381(4) . ?
C5 C10 1.384(4) . ?
C6 C7 1.369(4) . ?
C6 H6 0.9300 . ?
C7 C8 1.377(4) . ?
C7 H7 0.9300 . ?
C8 C9 1.374(4) . ?
C9 C10 1.376(4) . ?
C9 H9 0.9300 . ?
C10 H10 0.9300 . ?
C11 H11A 0.9700 . ?
C11 H11B 0.9700 . ?
C12 H12A 0.9600 . ?
C12 H12B 0.9600 . ?
C12 H12C 0.9600 . ?
C13 C16 1.387(4) . ?
C13 C14 1.514(4) . ?
C13 H13 0.9300 . ?
C14 C23 1.490(4) . ?
C14 C15 1.521(4) . ?
C14 H14 0.9800 . ?
C15 C16 1.444(4) . ?
C15 H15A 0.9700 . ?
C15 H15B 0.9700 . ?
C16 C17 1.445(4) . ?
C17 C18 1.382(3) . ?
C17 C22 1.396(4) . ?
C18 C19 1.373(4) . ?
C18 H18 0.9300 . ?
C19 C20 1.378(4) . ?
C19 H19 0.9300 . ?
C20 C21 1.386(4) . ?
C21 C22 1.353(4) . ?
C21 H21 0.9300 . ?
C22 H22 0.9300 . ?
C23 H23A 0.9700 . ?
C23 H23B 0.9700 . ?
C24 H24A 0.9600 . ?
C24 H24B 0.9600 . ?
C24 H24C 0.9600 . ?

loop_
_geom_hbond_atom_site_label_D
_geom_hbond_atom_site_label_H
_geom_hbond_atom_site_label_A
_geom_hbond_distance_DH
_geom_hbond_distance_HA
_geom_hbond_distance_DA
_geom_hbond_angle_DHA
_geom_hbond_site_symmetry_A
O4 H4 O2 0.82 2.11 2.724(3) 132.1 .
O2 H2 O4 0.82 1.93 2.724(3) 163.3 .

loop_
_geom_torsion_atom_site_label_1
_geom_torsion_atom_site_label_2
_geom_torsion_atom_site_label_3
_geom_torsion_atom_site_label_4
_geom_torsion
_geom_torsion_site_symmetry_1
_geom_torsion_site_symmetry_2
_geom_torsion_site_symmetry_3
_geom_torsion_site_symmetry_4
_geom_torsion_publ_flag
C4 C1 C2 C11 -116.7(3) . . . . ?
C4 C1 C2 C3 0.5(2) . . . . ?
C11 C2 C3 C4 114.3(3) . . . . ?
C1 C2 C3 C4 -0.5(2) . . . . ?
C2 C1 C4 C3 -0.6(2) . . . . ?
C2 C1 C4 C5 177.5(3) . . . . ?
C2 C3 C4 C1 0.6(2) . . . . ?
C2 C3 C4 C5 -177.5(3) . . . . ?
C1 C4 C5 C6 0.4(4) . . . . ?
C3 C4 C5 C6 177.7(3) . . . . ?
C1 C4 C5 C10 -178.6(3) . . . . ?
C3 C4 C5 C10 -1.3(4) . . . . ?
C10 C5 C6 C7 0.6(4) . . . . ?
C4 C5 C6 C7 -178.4(2) . . . . ?
C5 C6 C7 C8 0.1(4) . . . . ?
C12 O1 C8 C9 4.9(4) . . . . ?
C12 O1 C8 C7 -174.4(3) . . . . ?
C6 C7 C8 O1 178.5(2) . . . . ?
C6 C7 C8 C9 -0.8(4) . . . . ?
O1 C8 C9 C10 -178.5(2) . . . . ?
C7 C8 C9 C10 0.8(4) . . . . ?
C8 C9 C10 C5 0.0(4) . . . . ?
C6 C5 C10 C9 -0.6(4) . . . . ?
C4 C5 C10 C9 178.4(2) . . . . ?
C1 C2 C11 O2 171.3(3) . . . . ?
C3 C2 C11 O2 74.7(3) . . . . ?
C16 C13 C14 C23 -116.6(3) . . . . ?
C16 C13 C14 C15 1.0(2) . . . . ?
C23 C14 C15 C16 117.6(3) . . . . ?
C13 C14 C15 C16 -1.0(2) . . . . ?
C14 C13 C16 C15 -1.1(2) . . . . ?
C14 C13 C16 C17 179.9(3) . . . . ?
C14 C15 C16 C13 1.1(2) . . . . ?
C14 C15 C16 C17 -179.9(3) . . . . ?
C13 C16 C17 C18 176.7(3) . . . . ?
C15 C16 C17 C18 -2.0(4) . . . . ?
C13 C16 C17 C22 -3.7(4) . . . . ?
C15 C16 C17 C22 177.6(3) . . . . ?
C22 C17 C18 C19 0.8(4) . . . . ?
C16 C17 C18 C19 -179.6(2) . . . . ?
C17 C18 C19 C20 -0.3(4) . . . . ?
C24 O3 C20 C19 -6.4(4) . . . . ?
C24 O3 C20 C21 173.2(3) . . . . ?
C18 C19 C20 O3 179.6(2) . . . . ?
C18 C19 C20 C21 0.0(4) . . . . ?
O3 C20 C21 C22 -179.9(2) . . . . ?
C19 C20 C21 C22 -0.3(4) . . . . ?
C20 C21 C22 C17 0.9(4) . . . . ?
C18 C17 C22 C21 -1.1(4) . . . . ?
C16 C17 C22 C21 179.3(2) . . . . ?
C13 C14 C23 O4 168.6(2) . . . . ?
C15 C14 C23 O4 69.4(3) . . . . ?

loop_
_cod_related_entry_id
_cod_related_entry_database
_cod_related_entry_code
1 ChemSpider 21430546
